data_1000463
loop_
_publ_author_name
'Attfield, J. P.'
'Ferey, G.'

_publ_section_title
;
Structure determination of La2 O2 C O3-II and the unusual disordered
phase La2 O2.52 (C O3)0.74 Li0.52 using powder diffraction
;
_journal_coden_ASTM JSSCBI
_journal_name_full 'Journal of Solid State Chemistry'
_journal_page_first 132
_journal_page_last 138
_journal_paper_doi 10.1016/0022-4596(89)90232-6
_journal_volume 82
_journal_year 1989
_chemical_formula_structural 'La2 O2 (C O3)'
_chemical_formula_sum 'C La2 O5'
_chemical_name_systematic 'Lanthanum dioxide carbonate'
_space_group_IT_number 194
_symmetry_cell_setting hexagonal
_symmetry_Int_Tables_number 194
_symmetry_space_group_name_Hall '-P 6c 2c'
_symmetry_space_group_name_H-M 'P 63/m m c'
_cell_angle_alpha 90
_cell_angle_beta 90
_cell_angle_gamma 120
_cell_formula_units_Z 2
_cell_length_a 4.0755(6)
_cell_length_b 4.0755(6)
_cell_length_c 15.957(1)
_cell_volume 229.5
_refine_ls_R_factor_all 0.075
_cod_database_code 1000463

loop_
_symmetry_equiv_pos_as_xyz
x,y,z
-y,x-y,z
y-x,-x,z
-y,-x,z
y-x,y,z
x,x-y,z
-x,-y,-z
y,y-x,-z
x-y,x,-z
y,x,-z
x-y,-y,-z
-x,y-x,-z
-x,-y,1/2+z
y,y-x,1/2+z
x-y,x,1/2+z
y,x,1/2+z
x-y,-y,1/2+z
-x,y-x,1/2+z
x,y,1/2-z
-y,x-y,1/2-z
y-x,-x,1/2-z
-y,-x,1/2-z
y-x,y,1/2-z
x,x-y,1/2-z

loop_
_atom_site_aniso_label
_atom_site_aniso_B_11
_atom_site_aniso_B_12
_atom_site_aniso_B_13
_atom_site_aniso_B_22
_atom_site_aniso_B_23
_atom_site_aniso_B_33
La1 0.224(2) 0.112 0. 0.224(2) 0. 0.336(1)

loop_
_atom_site_label
_atom_site_type_symbol
_atom_site_symmetry_multiplicity
_atom_site_Wyckoff_symbol
_atom_site_fract_x
_atom_site_fract_y
_atom_site_fract_z
_atom_site_occupancy
_atom_site_attached_hydrogens
_atom_site_calc_flag
La1 La3+ 4 f 0.33333 0.66667 0.09570(4) 1. 0 d
O1 O2- 4 f 0.33333 0.66667 0.5577(3) 1. 0 d
O2 O2- 4 e 0. 0. 0.1786(4) 1. 0 d
O3 O2- 6 h 0.235(2) 0.470(3) 0.25 0.333 0 d
C1 C4+ 6 h 0.040(6) 0.080(9) 0.25 0.333 0 d

loop_
_atom_type_symbol
_atom_type_oxidation_number
La3+ 3.000
O2- -2.000
C4+ 4.000
